data_2229264
loop_
_publ_author_name
'Kawano, Tetsuya'
'Yamane, Hisanori'

_publ_section_title
;
 Redetermination of synthetic warwickite, Mg~3~TiO~2~(BO~3~)~2~
;
_journal_coeditor_code WM2443
_journal_issue 2
_journal_name_full 'Acta Crystallographica Section E'
_journal_page_first i18
_journal_page_last i19
_journal_paper_doi 10.1107/S1600536811002157
_journal_volume 67
_journal_year 2011
_chemical_formula_iupac 'Mg3 Ti O2 (B O3)2'
_chemical_formula_moiety 'B2 Mg3 O8 Ti'
_chemical_formula_structural 'Mg3 Ti O2 (B O3)2'
_chemical_formula_sum 'B2 Mg3 O8 Ti'
_chemical_formula_weight 270.45
_chemical_name_systematic
;
trimagnesium titanium(IV) dioxide bis(borate)
;
_space_group_IT_number 62
_symmetry_cell_setting orthorhombic
_symmetry_space_group_name_Hall '-P 2ac 2n'
_symmetry_space_group_name_H-M 'P n m a'
_atom_sites_solution_primary direct
_atom_sites_solution_secondary difmap
_audit_creation_method SHELXL-97
_cell_angle_alpha 90.00
_cell_angle_beta 90.00
_cell_angle_gamma 90.00
_cell_formula_units_Z 2
_cell_length_a 9.3013(5)
_cell_length_b 3.10080(14)
_cell_length_c 9.3914(6)
_cell_measurement_reflns_used 2288
_cell_measurement_temperature 293(2)
_cell_measurement_theta_max 27.49
_cell_measurement_theta_min 3.08
_cell_volume 270.86(3)
_computing_cell_refinement 'PROCESS-AUTO (Rigaku/MSC, 2005)'
_computing_data_collection 'PROCESS-AUTO (Rigaku/MSC, 2005)'
_computing_data_reduction 'PROCESS-AUTO (Rigaku/MSC, 2005)'
_computing_molecular_graphics 'VESTA (Momma & Izumi, 2008)'
_computing_publication_material 'SHELXL97 (Sheldrick, 2008)'
_computing_structure_refinement 'SHELXL97 (Sheldrick, 2008)'
_computing_structure_solution 'SIR2004 (Burla <i>et al.</i>, 2005)'
_diffrn_ambient_temperature 293(2)
_diffrn_detector_area_resol_mean 10.0
_diffrn_measured_fraction_theta_full 0.992
_diffrn_measured_fraction_theta_max 0.992
_diffrn_measurement_device_type 'Rigaku R-AXIS RAPID II'
_diffrn_measurement_method \w
_diffrn_radiation_monochromator graphite
_diffrn_radiation_source 'fine-focus sealed tube'
_diffrn_radiation_type MoK\a
_diffrn_radiation_wavelength 0.71073
_diffrn_reflns_av_R_equivalents 0.0177
_diffrn_reflns_av_sigmaI/netI 0.0111
_diffrn_reflns_limit_h_max 11
_diffrn_reflns_limit_h_min -12
_diffrn_reflns_limit_k_max 3
_diffrn_reflns_limit_k_min -3
_diffrn_reflns_limit_l_max 12
_diffrn_reflns_limit_l_min -12
_diffrn_reflns_number 2510
_diffrn_reflns_theta_full 27.46
_diffrn_reflns_theta_max 27.46
_diffrn_reflns_theta_min 3.08
_exptl_absorpt_coefficient_mu 1.941
_exptl_absorpt_correction_T_max 0.839224
_exptl_absorpt_correction_T_min 0.790913
_exptl_absorpt_correction_type numerical
_exptl_absorpt_process_details
;
(NUMABS; Higashi, 1999)
;
_exptl_crystal_colour colourless
_exptl_crystal_density_diffrn 3.316
_exptl_crystal_density_method 'not measured'
_exptl_crystal_description block
_exptl_crystal_F_000 264
_exptl_crystal_size_max 0.170
_exptl_crystal_size_mid 0.166
_exptl_crystal_size_min 0.120
_refine_diff_density_max 0.357
_refine_diff_density_min -0.594
_refine_ls_extinction_coef 0.039(7)
_refine_ls_extinction_expression Fc^*^=kFc[1+0.001xFc^2^\l^3^/sin(2\q)]^-1/4^
_refine_ls_extinction_method 'SHELXL97 (Sheldrick, 2008)'
_refine_ls_goodness_of_fit_ref 1.204
_refine_ls_matrix_type full
_refine_ls_number_parameters 44
_refine_ls_number_reflns 364
_refine_ls_number_restraints 0
_refine_ls_restrained_S_all 1.204
_refine_ls_R_factor_all 0.0267
_refine_ls_R_factor_gt 0.0257
_refine_ls_shift/su_max 0.000
_refine_ls_shift/su_mean 0.000
_refine_ls_structure_factor_coef Fsqd
_refine_ls_weighting_details 'calc w=1/[\s^2^(Fo^2^)+(0.0347P)^2^+0.3981P] where P=(Fo^2^+2Fc^2^)/3'
_refine_ls_weighting_scheme calc
_refine_ls_wR_factor_gt 0.0695
_refine_ls_wR_factor_ref 0.0702
_reflns_number_gt 348
_reflns_number_total 364
_reflns_threshold_expression I>2sigma(I)
_cod_data_source_file wm2443.cif
_cod_data_source_block I
_cod_database_code 2229264
_cod_database_fobs_code 2229264

loop_
_symmetry_equiv_pos_as_xyz
'x, y, z'
'-x+1/2, -y, z+1/2'
'x+1/2, -y+1/2, -z+1/2'
'-x, y+1/2, -z'
'-x, -y, -z'
'x-1/2, y, -z-1/2'
'-x-1/2, y-1/2, z-1/2'
'x, -y-1/2, z'

loop_
_atom_site_type_symbol
_atom_site_label
_atom_site_fract_x
_atom_site_fract_y
_atom_site_fract_z
_atom_site_U_iso_or_equiv
_atom_site_adp_type
_atom_site_calc_flag
_atom_site_refinement_flags
_atom_site_occupancy
_atom_site_disorder_assembly
_atom_site_disorder_group
Ti Ti1 0.11388(7) 0.2500 0.07167(7) 0.0115(3) Uani d SP 0.50 . .
Mg Mg1 0.11388(7) 0.2500 0.07167(7) 0.0115(3) Uani d SP 0.50 . .
Mg Mg2 0.10160(8) 0.2500 0.68497(9) 0.0055(3) Uani d S 1 . .
B B1 0.1708(3) 0.2500 0.3719(3) 0.0061(5) Uani d S 1 . .
O O1 0.24045(19) 0.2500 0.50344(18) 0.0088(4) Uani d S 1 . .
O O2 0.25030(18) 0.2500 0.24622(19) 0.0078(4) Uani d S 1 . .
O O3 0.0255(2) 0.2500 0.36441(19) 0.0100(4) Uani d S 1 . .
O O4 0.5095(2) 0.2500 0.61439(18) 0.0100(4) Uani d S 1 . .

loop_
_atom_site_aniso_label
_atom_site_aniso_U_11
_atom_site_aniso_U_22
_atom_site_aniso_U_33
_atom_site_aniso_U_12
_atom_site_aniso_U_13
_atom_site_aniso_U_23
Ti1 0.0148(4) 0.0079(4) 0.0119(4) 0.000 -0.0015(2) 0.000
Mg1 0.0148(4) 0.0079(4) 0.0119(4) 0.000 -0.0015(2) 0.000
Mg2 0.0040(4) 0.0045(5) 0.0079(4) 0.000 0.0001(3) 0.000
B1 0.0069(12) 0.0038(13) 0.0077(12) 0.000 -0.0013(9) 0.000
O1 0.0071(8) 0.0139(10) 0.0054(7) 0.000 -0.0006(6) 0.000
O2 0.0085(8) 0.0090(9) 0.0058(7) 0.000 0.0004(6) 0.000
O3 0.0063(9) 0.0095(10) 0.0143(9) 0.000 -0.0017(7) 0.000
O4 0.0102(9) 0.0128(10) 0.0071(8) 0.000 -0.0020(6) 0.000

loop_
_atom_type_symbol
_atom_type_description
_atom_type_scat_dispersion_real
_atom_type_scat_dispersion_imag
_atom_type_scat_source
B B 0.0013 0.0007 'International Tables Vol C Tables 4.2.6.8 and 6.1.1.4'
O O 0.0106 0.0060 'International Tables Vol C Tables 4.2.6.8 and 6.1.1.4'
Mg Mg 0.0486 0.0363 'International Tables Vol C Tables 4.2.6.8 and 6.1.1.4'
Ti Ti 0.2776 0.4457 'International Tables Vol C Tables 4.2.6.8 and 6.1.1.4'

loop_
_exptl_crystal_face_index_h
_exptl_crystal_face_index_k
_exptl_crystal_face_index_l
_exptl_crystal_face_perp_dist
-6.68 -1.79 -2.07 0.0883
-8.90 -2.39 -0.43 0.0867
-3.55 -0.96 2.85 0.0576
2.52 0.67 2.97 0.0350
8.37 2.25 1.13 0.0583
-1.00 -0.27 -3.08 0.0710
0.32 -9.32 -0.35 0.0988
-1.99 -6.53 2.12 0.0928
-2.47 4.23 2.64 0.0615
0.12 9.38 -0.12 0.0652
2.37 4.84 -2.53 0.0656
2.33 -5.02 -2.50 0.0900
-5.37 0.65 -2.52 0.0795
-9.30 0.04 -0.12 0.0892
2.93 -0.75 2.93 0.0377
9.19 -0.13 0.47 0.0686
6.48 0.55 -2.22 0.0823
-1.09 0.78 -3.07 0.0648
-1.43 -3.37 -2.85 0.0943
-6.64 -6.56 0.08 0.0921
1.05 3.03 2.91 0.0438
6.13 6.64 0.79 0.0332
3.57 1.64 -2.81 0.0678
5.71 -7.18 0.61 0.0783
4.00 -6.70 1.71 0.0819
-6.43 5.47 1.33 0.0750
-5.92 7.14 -0.40 0.0711
-3.56 6.46 -1.91 0.0806
6.43 -6.69 -0.39 0.0755

loop_
_geom_angle_atom_site_label_1
_geom_angle_atom_site_label_2
_geom_angle_atom_site_label_3
_geom_angle_site_symmetry_1
_geom_angle_site_symmetry_3
_geom_angle
_geom_angle_publ_flag
O4 Ti1 O4 2_554 2_564 103.80(9) no
O4 Ti1 O4 2_554 6_556 83.98(6) no
O4 Ti1 O4 2_564 6_556 83.98(6) no
O4 Ti1 O2 2_554 . 101.28(6) no
O4 Ti1 O2 2_564 . 101.28(6) no
O4 Ti1 O2 6_556 . 171.31(8) no
O4 Ti1 O1 2_554 2_564 172.87(6) no
O4 Ti1 O1 2_564 2_564 82.00(5) no
O4 Ti1 O1 6_556 2_564 92.60(6) no
O2 Ti1 O1 . 2_564 81.39(6) no
O4 Ti1 O1 2_554 2_554 82.00(5) no
O4 Ti1 O1 2_564 2_554 172.87(6) no
O4 Ti1 O1 6_556 2_554 92.60(6) no
O2 Ti1 O1 . 2_554 81.39(6) no
O1 Ti1 O1 2_564 2_554 91.94(7) no
O3 Mg2 O3 5_556 5_566 101.34(9) no
O3 Mg2 O4 5_556 6_557 88.08(6) no
O3 Mg2 O4 5_566 6_557 88.08(6) no
O3 Mg2 O1 5_556 . 99.89(7) no
O3 Mg2 O1 5_566 . 99.89(7) no
O4 Mg2 O1 6_557 . 167.30(8) no
O3 Mg2 O2 5_556 2_565 175.34(6) no
O3 Mg2 O2 5_566 2_565 83.24(5) no
O4 Mg2 O2 6_557 2_565 91.24(6) no
O1 Mg2 O2 . 2_565 80.01(6) no
O3 Mg2 O2 5_556 2 83.24(5) no
O3 Mg2 O2 5_566 2 175.34(6) no
O4 Mg2 O2 6_557 2 91.24(6) no
O1 Mg2 O2 . 2 80.01(6) no
O2 Mg2 O2 2_565 2 92.17(7) no
O3 B1 O2 . . 119.1(2) yes
O3 B1 O1 . . 120.7(2) yes
O2 B1 O1 . . 120.3(2) yes
B1 O1 Mg2 . . 115.18(15) no
B1 O1 Mg1 . 2_565 123.71(9) no
Mg2 O1 Mg1 . 2_565 98.20(6) no
B1 O1 Ti1 . 2_565 123.71(9) no
Mg2 O1 Ti1 . 2_565 98.20(6) no
B1 O1 Ti1 . 2 123.71(9) no
Mg2 O1 Ti1 . 2 98.20(6) no
Mg1 O1 Ti1 2_565 2 91.94(7) no
Ti1 O1 Ti1 2_565 2 91.94(7) no
B1 O1 Mg1 . 2 123.71(9) no
Mg2 O1 Mg1 . 2 98.20(6) no
Mg1 O1 Mg1 2_565 2 91.94(7) no
Ti1 O1 Mg1 2_565 2 91.94(7) no
B1 O2 Ti1 . . 110.19(15) no
B1 O2 Mg2 . 2_564 124.49(8) no
Ti1 O2 Mg2 . 2_564 100.40(6) no
B1 O2 Mg2 . 2_554 124.49(8) no
Ti1 O2 Mg2 . 2_554 100.40(6) no
Mg2 O2 Mg2 2_564 2_554 92.17(7) no
B1 O3 Mg2 . 5_556 126.96(6) no
B1 O3 Mg2 . 5_566 126.96(6) no
Mg2 O3 Mg2 5_556 5_566 101.34(9) no
Mg1 O4 Mg1 2 2_565 103.80(9) no
Ti1 O4 Mg1 2 2_565 103.80(9) no
Mg1 O4 Ti1 2 2_565 103.80(9) no
Ti1 O4 Ti1 2 2_565 103.80(9) no
Mg1 O4 Mg1 2 6_656 96.02(6) no
Ti1 O4 Mg1 2 6_656 96.02(6) no
Mg1 O4 Mg1 2_565 6_656 96.02(6) no
Ti1 O4 Mg1 2_565 6_656 96.02(6) no
Mg1 O4 Ti1 2 6_656 96.02(6) no
Ti1 O4 Ti1 2 6_656 96.02(6) no
Mg1 O4 Ti1 2_565 6_656 96.02(6) no
Ti1 O4 Ti1 2_565 6_656 96.02(6) no
g1 O4 Mg2 2 6_657 115.24(6) no
Ti1 O4 Mg2 2 6_657 115.24(6) no
Mg1 O4 Mg2 2_565 6_657 115.24(6) no
Ti1 O4 Mg2 2_565 6_657 115.24(6) no
Mg1 O4 Mg2 6_656 6_657 126.50(10) no
Ti1 O4 Mg2 6_656 6_657 126.50(10) no

loop_
_geom_bond_atom_site_label_1
_geom_bond_atom_site_label_2
_geom_bond_site_symmetry_2
_geom_bond_distance
_geom_bond_publ_flag
Ti1 O4 2_554 1.9702(12) yes
Ti1 O4 2_564 1.9702(12) yes
Ti1 O4 6_556 1.9989(19) yes
Ti1 O2 . 2.0730(18) yes
Ti1 O1 2_564 2.1565(13) yes
Ti1 O1 2_554 2.1565(13) yes
Ti1 Ti1 5 2.9502(11) no
Ti1 Mg1 5 2.9502(11) no
Ti1 Ti1 5_565 2.9502(11) no
Ti1 Mg1 5_565 2.9502(11) no
Ti1 Ti1 1_565 3.10080(14) no
Ti1 Ti1 1_545 3.10080(14) no
Mg2 O3 5_556 2.0043(12) yes
Mg2 O3 5_566 2.0043(12) yes
Mg2 O4 6_557 2.0698(19) yes
Mg2 O1 . 2.1387(19) yes
Mg2 O2 2_565 2.1522(13) yes
Mg2 O2 2 2.1522(13) yes
Mg2 Mg2 1_565 3.10080(14) no
Mg2 Mg2 1_545 3.10080(14) no
Mg2 Ti1 2_565 3.2465(9) no
Mg2 Mg1 2_565 3.2465(9) no
Mg2 Ti1 2 3.2465(9) no
Mg2 Mg1 2 3.2465(9) no
B1 O3 . 1.353(3) yes
B1 O2 . 1.393(3) yes
B1 O1 . 1.395(3) yes
